data_1554277
loop_
_publ_author_name
'Sabbasani, Venkata R.'
'Gupta, Saswata'
'Young Yun, Sang'
'Lee, Daesung'

_publ_section_title
;
 A general approach for the formation of oxygen-chelated ruthenium
 alkylidene complexes relying on the Thorpe--Ingold effect
;
_journal_issue 9
_journal_name_full 'Organic Chemistry Frontiers'
_journal_page_first 1532
_journal_paper_doi 10.1039/C8QO00160J
_journal_volume 5
_journal_year 2018
_chemical_formula_moiety 'C33 H46 Cl2 N2 O Ru'
_chemical_formula_sum 'C33 H46 Cl2 N2 O Ru'
_chemical_formula_weight 658.69
_space_group_crystal_system monoclinic
_space_group_IT_number 14
_space_group_name_Hall '-P 2ybc'
_space_group_name_H-M_alt 'P 1 21/c 1'
_atom_sites_solution_hydrogens mixed
_atom_sites_solution_primary dual
_audit_creation_date 2017-08-07
_audit_creation_method
;
Olex2 1.2
(compiled 2017.07.20 svn.r3457 for OlexSys, GUI svn.r5370)
;
_audit_update_record
;
2017-11-09 deposited with the CCDC.
2018-03-19 downloaded from the CCDC.
;
_cell_angle_alpha 90
_cell_angle_beta 104.49(2)
_cell_angle_gamma 90
_cell_formula_units_Z 4
_cell_length_a 14.573(10)
_cell_length_b 14.783(10)
_cell_length_c 16.116(10)
_cell_measurement_reflns_used 6795
_cell_measurement_temperature 300(2)
_cell_measurement_theta_max 2.1690
_cell_measurement_theta_min 26.4010
_cell_volume 3361(4)
_computing_molecular_graphics 'Olex2 (Dolomanov et al., 2009)'
_computing_publication_material 'Olex2 (Dolomanov et al., 2009)'
_computing_structure_refinement 'XL (Sheldrick, 2008)'
_computing_structure_solution 'XT (Sheldrick, 2015)'
_diffrn_ambient_temperature 300.15
_diffrn_measured_fraction_theta_full 0.940
_diffrn_measured_fraction_theta_max 0.950
_diffrn_measurement_device_type 'Bruker SMART X2S'
_diffrn_radiation_type MoK\a
_diffrn_radiation_wavelength 0.71073
_diffrn_reflns_av_R_equivalents 0.1175
_diffrn_reflns_av_unetI/netI 0.0939
_diffrn_reflns_Laue_measured_fraction_full 0.940
_diffrn_reflns_Laue_measured_fraction_max 0.950
_diffrn_reflns_limit_h_max 18
_diffrn_reflns_limit_h_min -18
_diffrn_reflns_limit_k_max 19
_diffrn_reflns_limit_k_min -19
_diffrn_reflns_limit_l_max 20
_diffrn_reflns_limit_l_min -20
_diffrn_reflns_number 44849
_diffrn_reflns_point_group_measured_fraction_full 0.940
_diffrn_reflns_point_group_measured_fraction_max 0.950
_diffrn_reflns_theta_full 25.242
_diffrn_reflns_theta_max 27.484
_diffrn_reflns_theta_min 1.443
_exptl_absorpt_coefficient_mu 0.652
_exptl_absorpt_correction_T_max 0.88
_exptl_absorpt_correction_T_min 0.60
_exptl_absorpt_correction_type multi-scan
_exptl_absorpt_process_details 'SADABS V2012/1 (Bruker AXS Inc.)'
_exptl_crystal_colour green
_exptl_crystal_density_diffrn 1.302
_exptl_crystal_density_method 'not measured'
_exptl_crystal_description needle
_exptl_crystal_F_000 1376
_exptl_crystal_size_max 0.6
_exptl_crystal_size_mid 0.55
_exptl_crystal_size_min 0.2
_refine_diff_density_max 1.600
_refine_diff_density_min -2.456
_refine_diff_density_rms 0.287
_refine_ls_extinction_method none
_refine_ls_goodness_of_fit_ref 1.281
_refine_ls_hydrogen_treatment mixed
_refine_ls_matrix_type full
_refine_ls_number_parameters 364
_refine_ls_number_reflns 7324
_refine_ls_number_restraints 3
_refine_ls_restrained_S_all 1.281
_refine_ls_R_factor_all 0.1839
_refine_ls_R_factor_gt 0.1163
_refine_ls_shift/su_max 0.000
_refine_ls_shift/su_mean 0.000
_refine_ls_structure_factor_coef Fsqd
_refine_ls_weighting_details 'w=1/[\s^2^(Fo^2^)+(0.2000P)^2^] where P=(Fo^2^+2Fc^2^)/3'
_refine_ls_weighting_scheme calc
_refine_ls_wR_factor_gt 0.2790
_refine_ls_wR_factor_ref 0.3651
_reflns_Friedel_coverage 0.000
_reflns_number_gt 4378
_reflns_number_total 7324
_reflns_threshold_expression 'I > 2\s(I)'
_cod_data_source_file c8qo00160j2.cif
_cod_data_source_block ru_bu_a
_cod_database_code 1554277
_shelx_shelxl_version_number 2014/7
_shelx_space_group_comment
;
The symmetry employed for this shelxl refinement is uniquely defined
by the following loop, which should always be used as a source of
symmetry information in preference to the above space-group names.
They are only intended as comments.
;
_shelx_estimated_absorpt_t_max 0.881
_shelx_estimated_absorpt_t_min 0.696
_olex2_refinement_description
;
1. Fixed Uiso
 At 1.2 times of:
  All C(H) groups, All C(H,H) groups
 At 1.5 times of:
  All C(H,H,H) groups, All O(H) groups
2. Restrained distances
 O004-H004
 0.85 with sigma of 0.01
 C10-H004
 1.920127 with sigma of 0.02
 Ru01-H004
 2.932527 with sigma of 0.02
3.a Ternary CH refined with riding coordinates:
 C10(H10)
3.b Secondary CH2 refined with riding coordinates:
 C4(H4A,H4B), C8(H8A,H8B), C15(H15A,H15B), C2(H2A,H2B), C14(H14A,H14B), C3(H3A,
 H3B)
3.c Aromatic/amide H refined with riding coordinates:
 C29(H29), C7(H7), C18(H18), C20(H20), C27(H27)
3.d Idealised Me refined as rotating group:
 C31(H31A,H31B,H31C), C12(H12A,H12B,H12C), C24(H24A,H24B,H24C), C22(H22A,H22B,
 H22C), C11(H11A,H11B,H11C), C23(H23A,H23B,H23C), C32(H32A,H32B,H32C), C33(H33A,
 H33B,H33C), C1(H1A,H1B,H1C)
;
_olex2_submission_special_instructions 'No special instructions were received'

loop_
_space_group_symop_operation_xyz
'x, y, z'
'-x, y+1/2, -z+1/2'
'-x, -y, -z'
'x, -y-1/2, z-1/2'

loop_
_atom_site_label
_atom_site_type_symbol
_atom_site_fract_x
_atom_site_fract_y
_atom_site_fract_z
_atom_site_U_iso_or_equiv
_atom_site_adp_type
_atom_site_occupancy
_atom_site_site_symmetry_order
_atom_site_calc_flag
_atom_site_refinement_flags_posn
Ru01 Ru 0.36718(5) 0.33428(4) 0.48929(4) 0.0357(3) Uani 1 1 d D
Cl02 Cl 0.43227(19) 0.43247(17) 0.39924(15) 0.0553(7) Uani 1 1 d .
Cl03 Cl 0.3577(2) 0.21814(17) 0.38675(16) 0.0591(7) Uani 1 1 d .
O004 O 0.3892(4) 0.4490(4) 0.5786(4) 0.0394(13) Uani 1 1 d D
H004 H 0.4345(17) 0.482(2) 0.608(4) 0.059 Uiso 1 1 d DR
C13 C 0.3646(5) 0.2419(6) 0.5838(5) 0.0350(17) Uani 1 1 d .
N006 N 0.4459(5) 0.2190(6) 0.6368(5) 0.0500(19) Uani 1 1 d .
C16 C 0.1956(7) 0.1876(7) 0.5622(7) 0.049(2) Uani 1 1 d .
C30 C 0.5802(7) 0.3246(7) 0.6954(7) 0.050(2) Uani 1 1 d .
C17 C 0.1315(8) 0.2430(7) 0.5901(7) 0.054(2) Uani 1 1 d .
C25 C 0.5413(6) 0.2538(6) 0.6399(6) 0.046(2) Uani 1 1 d .
C6 C 0.2245(6) 0.4524(6) 0.5060(5) 0.0425(19) Uani 1 1 d .
N7 N 0.2950(7) 0.1961(6) 0.6067(6) 0.059(2) Uani 1 1 d .
C10 C 0.3097(6) 0.5110(6) 0.5451(5) 0.0424(19) Uani 1 1 d D
H10 H 0.3245 0.5488 0.5002 0.051 Uiso 1 1 calc R
C31 C 0.5274(8) 0.3712(8) 0.7502(7) 0.063(3) Uani 1 1 d .
H31A H 0.4609 0.3590 0.7293 0.094 Uiso 1 1 calc GR
H31B H 0.5381 0.4352 0.7489 0.094 Uiso 1 1 calc GR
H31C H 0.5488 0.3496 0.8080 0.094 Uiso 1 1 calc GR
C21 C 0.1664(7) 0.1209(7) 0.5007(7) 0.055(2) Uani 1 1 d .
C19 C 0.0052(9) 0.1668(7) 0.4882(9) 0.062(3) Uani 1 1 d .
C5 C 0.2420(6) 0.3686(6) 0.4630(5) 0.0397(18) Uani 1 1 d .
C29 C 0.6727(8) 0.3500(8) 0.6998(9) 0.064(3) Uani 1 1 d .
H29 H 0.6987 0.3992 0.7336 0.077 Uiso 1 1 calc R
C28 C 0.7280(8) 0.3030(9) 0.6542(9) 0.069(3) Uani 1 1 d .
C7 C 0.1486(8) 0.4875(8) 0.5241(7) 0.060(3) Uani 1 1 d .
H7 H 0.0884 0.4627 0.5050 0.072 Uiso 1 1 calc R
C4 C 0.1587(8) 0.3286(6) 0.3981(7) 0.051(2) Uani 1 1 d .
H4A H 0.1085 0.3158 0.4262 0.061 Uiso 1 1 calc R
H4B H 0.1780 0.2716 0.3779 0.061 Uiso 1 1 calc R
C26 C 0.5953(7) 0.2026(7) 0.5953(6) 0.052(2) Uani 1 1 d .
C9 C 0.2789(8) 0.5725(7) 0.6112(6) 0.059(3) Uani 1 1 d .
C12 C 0.3208(12) 0.6695(7) 0.6122(11) 0.083(4) Uani 1 1 d .
H12A H 0.3888 0.6662 0.6272 0.124 Uiso 1 1 calc GR
H12B H 0.3004 0.7058 0.6537 0.124 Uiso 1 1 calc GR
H12C H 0.2991 0.6963 0.5565 0.124 Uiso 1 1 calc GR
C24 C 0.1633(10) 0.3098(9) 0.6630(8) 0.073(3) Uani 1 1 d .
H24A H 0.1949 0.2780 0.7141 0.109 Uiso 1 1 calc GR
H24B H 0.1091 0.3409 0.6727 0.109 Uiso 1 1 calc GR
H24C H 0.2061 0.3529 0.6484 0.109 Uiso 1 1 calc GR
C18 C 0.0362(8) 0.2304(8) 0.5506(8) 0.064(3) Uani 1 1 d .
H18 H -0.0082 0.2666 0.5672 0.077 Uiso 1 1 calc R
C20 C 0.0696(9) 0.1106(8) 0.4646(8) 0.066(3) Uani 1 1 d .
H20 H 0.0484 0.0653 0.4244 0.079 Uiso 1 1 calc R
C22 C 0.2379(10) 0.0564(8) 0.4768(11) 0.085(4) Uani 1 1 d .
H22A H 0.2942 0.0892 0.4748 0.128 Uiso 1 1 calc GR
H22B H 0.2106 0.0303 0.4216 0.128 Uiso 1 1 calc GR
H22C H 0.2538 0.0092 0.5189 0.128 Uiso 1 1 calc GR
C8 C 0.1679(9) 0.5697(9) 0.5774(9) 0.078(4) Uani 1 1 d .
H8A H 0.1380 0.5661 0.6247 0.094 Uiso 1 1 calc R
H8B H 0.1448 0.6231 0.5437 0.094 Uiso 1 1 calc R
C27 C 0.6910(9) 0.2303(8) 0.6062(8) 0.068(3) Uani 1 1 d .
H27 H 0.7297 0.1972 0.5795 0.082 Uiso 1 1 calc R
C11 C 0.3088(9) 0.5339(9) 0.7019(7) 0.068(3) Uani 1 1 d .
H11A H 0.2731 0.4800 0.7051 0.102 Uiso 1 1 calc GR
H11B H 0.2970 0.5778 0.7419 0.102 Uiso 1 1 calc GR
H11C H 0.3752 0.5196 0.7157 0.102 Uiso 1 1 calc GR
C23 C -0.1023(9) 0.1568(9) 0.4456(11) 0.091(5) Uani 1 1 d .
H23A H -0.1371 0.1586 0.4889 0.136 Uiso 1 1 calc GR
H23B H -0.1136 0.1001 0.4157 0.136 Uiso 1 1 calc GR
H23C H -0.1227 0.2054 0.4057 0.136 Uiso 1 1 calc GR
C15 C 0.4383(9) 0.1528(9) 0.7045(8) 0.076(4) Uani 1 1 d .
H15A H 0.4629 0.1776 0.7615 0.091 Uiso 1 1 calc R
H15B H 0.4711 0.0968 0.6992 0.091 Uiso 1 1 calc R
C2 C 0.0178(12) 0.3592(12) 0.2711(9) 0.101(5) Uani 1 1 d .
H2A H 0.0218 0.3008 0.2448 0.121 Uiso 1 1 calc R
H2B H -0.0213 0.3522 0.3114 0.121 Uiso 1 1 calc R
C14 C 0.3334(9) 0.1393(9) 0.6849(8) 0.068(3) Uani 1 1 d .
H14A H 0.3086 0.1593 0.7323 0.081 Uiso 1 1 calc R
H14B H 0.3172 0.0761 0.6734 0.081 Uiso 1 1 calc R
C3 C 0.1191(11) 0.3896(9) 0.3207(7) 0.083(4) Uani 1 1 d .
H3A H 0.1609 0.3878 0.2824 0.100 Uiso 1 1 calc R
H3B H 0.1167 0.4516 0.3400 0.100 Uiso 1 1 calc R
C32 C 0.8300(11) 0.3327(11) 0.6661(13) 0.110(7) Uani 1 1 d .
H32A H 0.8316 0.3950 0.6496 0.165 Uiso 1 1 calc GR
H32B H 0.8597 0.2961 0.6310 0.165 Uiso 1 1 calc GR
H32C H 0.8635 0.3259 0.7252 0.165 Uiso 1 1 calc GR
C33 C 0.5582(11) 0.1215(10) 0.5422(10) 0.090(4) Uani 1 1 d .
H33A H 0.5764 0.0677 0.5757 0.135 Uiso 1 1 calc GR
H33B H 0.5840 0.1198 0.4930 0.135 Uiso 1 1 calc GR
H33C H 0.4903 0.1247 0.5239 0.135 Uiso 1 1 calc GR
C1 C -0.0266(14) 0.4224(13) 0.2060(11) 0.143(8) Uani 1 1 d .
H1A H 0.0139 0.4331 0.1684 0.215 Uiso 1 1 calc GR
H1B H -0.0376 0.4783 0.2322 0.215 Uiso 1 1 calc GR
H1C H -0.0860 0.3982 0.1737 0.215 Uiso 1 1 calc GR

loop_
_atom_site_aniso_label
_atom_site_aniso_U_11
_atom_site_aniso_U_22
_atom_site_aniso_U_33
_atom_site_aniso_U_23
_atom_site_aniso_U_13
_atom_site_aniso_U_12
Ru01 0.0428(5) 0.0377(5) 0.0302(4) 0.0012(2) 0.0159(3) 0.0010(3)
Cl02 0.0732(16) 0.0609(15) 0.0395(11) -0.0033(10) 0.0285(11) -0.0204(12)
Cl03 0.0847(18) 0.0504(14) 0.0482(13) -0.0110(10) 0.0280(13) -0.0007(12)
O004 0.045(3) 0.039(3) 0.035(3) -0.001(2) 0.011(3) 0.002(2)
C13 0.028(4) 0.044(5) 0.029(4) 0.001(3) -0.001(3) -0.005(3)
N006 0.036(4) 0.069(6) 0.043(4) 0.015(4) 0.005(3) -0.005(4)
C16 0.039(5) 0.053(5) 0.054(6) 0.018(5) 0.012(4) -0.004(4)
C30 0.050(5) 0.056(6) 0.045(5) 0.016(4) 0.014(4) 0.003(4)
C17 0.061(6) 0.053(6) 0.055(6) 0.003(4) 0.027(5) -0.003(5)
C25 0.045(5) 0.049(5) 0.049(5) 0.016(4) 0.023(4) 0.003(4)
C6 0.037(4) 0.052(5) 0.035(4) -0.001(4) 0.002(3) 0.006(4)
N7 0.069(6) 0.055(5) 0.063(5) 0.021(4) 0.034(5) 0.001(4)
C10 0.049(5) 0.040(5) 0.038(4) 0.000(4) 0.009(4) 0.007(4)
C31 0.064(7) 0.067(7) 0.055(6) 0.001(5) 0.013(5) 0.009(6)
C21 0.043(5) 0.051(6) 0.072(7) 0.003(5) 0.018(5) -0.005(4)
C19 0.053(6) 0.062(7) 0.074(8) 0.003(5) 0.023(6) -0.011(5)
C5 0.047(5) 0.037(4) 0.037(4) -0.001(3) 0.014(4) -0.007(4)
C29 0.057(7) 0.066(7) 0.071(8) 0.013(6) 0.018(6) 0.003(5)
C28 0.052(6) 0.078(8) 0.086(9) 0.032(7) 0.035(6) 0.010(6)
C7 0.054(6) 0.067(7) 0.061(6) -0.014(5) 0.018(5) 0.006(5)
C4 0.057(6) 0.050(6) 0.045(5) -0.003(4) 0.014(5) -0.003(4)
C26 0.058(6) 0.050(6) 0.050(5) 0.011(4) 0.016(4) 0.023(5)
C9 0.078(7) 0.059(6) 0.041(5) -0.008(4) 0.015(5) 0.018(5)
C12 0.107(12) 0.055(8) 0.095(11) -0.014(6) 0.042(9) 0.007(6)
C24 0.093(9) 0.067(7) 0.064(7) 0.001(6) 0.032(7) -0.005(7)
C18 0.055(6) 0.074(7) 0.074(7) 0.002(6) 0.033(6) -0.014(5)
C20 0.072(7) 0.056(7) 0.073(7) -0.004(5) 0.024(6) -0.012(6)
C22 0.094(10) 0.047(6) 0.136(13) -0.006(7) 0.067(10) -0.008(6)
C8 0.067(8) 0.091(9) 0.077(8) -0.019(7) 0.021(6) 0.029(7)
C27 0.072(7) 0.067(7) 0.081(8) 0.017(6) 0.048(7) 0.016(6)
C11 0.063(7) 0.093(9) 0.047(6) -0.020(6) 0.010(5) 0.003(6)
C23 0.052(7) 0.091(11) 0.115(13) 0.004(8) -0.004(8) -0.012(6)
C15 0.059(7) 0.094(9) 0.069(8) 0.039(7) 0.005(6) -0.021(6)
C2 0.103(12) 0.121(12) 0.066(9) 0.005(9) -0.005(8) 0.051(10)
C14 0.076(8) 0.059(6) 0.070(8) 0.029(6) 0.021(6) -0.008(6)
C3 0.120(12) 0.074(9) 0.046(6) -0.001(6) 0.001(7) 0.027(8)
C32 0.061(9) 0.132(16) 0.150(18) 0.041(11) 0.050(11) -0.009(8)
C33 0.096(10) 0.093(11) 0.089(10) -0.021(8) 0.039(9) 0.004(8)
C1 0.126(15) 0.156(18) 0.104(13) 0.002(12) -0.054(11) 0.071(14)

loop_
_atom_type_symbol
_atom_type_description
_atom_type_scat_dispersion_real
_atom_type_scat_dispersion_imag
_atom_type_scat_source
C C 0.0033 0.0016 'International Tables Vol C Tables 4.2.6.8 and 6.1.1.4'
H H 0.0000 0.0000 'International Tables Vol C Tables 4.2.6.8 and 6.1.1.4'
N N 0.0061 0.0033 'International Tables Vol C Tables 4.2.6.8 and 6.1.1.4'
O O 0.0106 0.0060 'International Tables Vol C Tables 4.2.6.8 and 6.1.1.4'
Cl Cl 0.1484 0.1585 'International Tables Vol C Tables 4.2.6.8 and 6.1.1.4'
Ru Ru -1.2594 0.8363 'International Tables Vol C Tables 4.2.6.8 and 6.1.1.4'

loop_
_geom_angle_atom_site_label_1
_geom_angle_atom_site_label_2
_geom_angle_atom_site_label_3
_geom_angle
Cl03 Ru01 Cl02 88.83(10)
O004 Ru01 Cl02 85.11(16)
O004 Ru01 Cl03 173.32(16)
C13 Ru01 Cl02 158.6(2)
C13 Ru01 Cl03 91.5(2)
C13 Ru01 O004 93.1(3)
C5 Ru01 Cl02 102.3(3)
C5 Ru01 Cl03 99.1(3)
C5 Ru01 O004 84.9(3)
C5 Ru01 C13 98.8(3)
Ru01 O004 H004 140(3)
C10 O004 Ru01 105.6(5)
C10 O004 H004 105.7(19)
N006 C13 Ru01 118.1(6)
N006 C13 N7 108.0(8)
N7 C13 Ru01 133.9(6)
C13 N006 C25 128.3(8)
C13 N006 C15 115.1(7)
C25 N006 C15 116.6(8)
C17 C16 N7 117.0(10)
C21 C16 C17 122.4(9)
C21 C16 N7 120.3(9)
C25 C30 C31 122.7(9)
C29 C30 C25 117.9(10)
C29 C30 C31 119.3(11)
C16 C17 C24 122.1(11)
C18 C17 C16 116.5(10)
C18 C17 C24 121.3(10)
C30 C25 N006 120.7(8)
C30 C25 C26 122.5(9)
C26 C25 N006 116.0(9)
C5 C6 C10 117.1(7)
C7 C6 C10 109.2(9)
C7 C6 C5 133.5(10)
C13 N7 C16 129.4(8)
C13 N7 C14 111.3(9)
C16 N7 C14 118.8(8)
O004 C10 C6 106.5(7)
O004 C10 H10 109.2
O004 C10 C9 116.8(7)
C6 C10 H10 109.2
C6 C10 C9 105.8(7)
C9 C10 H10 109.2
C30 C31 H31A 109.5
C30 C31 H31B 109.5
C30 C31 H31C 109.5
H31A C31 H31B 109.5
H31A C31 H31C 109.5
H31B C31 H31C 109.5
C16 C21 C20 118.2(10)
C16 C21 C22 121.1(10)
C20 C21 C22 120.6(11)
C18 C19 C20 119.6(12)
C18 C19 C23 120.2(11)
C20 C19 C23 120.2(12)
C6 C5 Ru01 113.8(6)
C6 C5 C4 116.8(8)
C4 C5 Ru01 129.1(7)
C30 C29 H29 119.4
C30 C29 C28 121.2(13)
C28 C29 H29 119.4
C29 C28 C32 117.6(14)
C27 C28 C29 119.6(11)
C27 C28 C32 122.7(13)
C6 C7 H7 123.1
C6 C7 C8 113.9(10)
C8 C7 H7 123.1
C5 C4 H4A 108.8
C5 C4 H4B 108.8
C5 C4 C3 114.0(9)
H4A C4 H4B 107.6
C3 C4 H4A 108.8
C3 C4 H4B 108.8
C25 C26 C27 115.9(10)
C25 C26 C33 123.6(10)
C27 C26 C33 120.4(10)
C10 C9 C12 111.5(9)
C10 C9 C8 101.3(8)
C12 C9 C8 113.3(10)
C11 C9 C10 112.1(9)
C11 C9 C12 108.5(11)
C11 C9 C8 110.1(10)
C9 C12 H12A 109.5
C9 C12 H12B 109.5
C9 C12 H12C 109.5
H12A C12 H12B 109.5
H12A C12 H12C 109.5
H12B C12 H12C 109.5
C17 C24 H24A 109.5
C17 C24 H24B 109.5
C17 C24 H24C 109.5
H24A C24 H24B 109.5
H24A C24 H24C 109.5
H24B C24 H24C 109.5
C17 C18 H18 118.7
C19 C18 C17 122.6(11)
C19 C18 H18 118.7
C21 C20 H20 119.7
C19 C20 C21 120.6(11)
C19 C20 H20 119.7
C21 C22 H22A 109.5
C21 C22 H22B 109.5
C21 C22 H22C 109.5
H22A C22 H22B 109.5
H22A C22 H22C 109.5
H22B C22 H22C 109.5
C7 C8 C9 104.7(8)
C7 C8 H8A 110.8
C7 C8 H8B 110.8
C9 C8 H8A 110.8
C9 C8 H8B 110.8
H8A C8 H8B 108.9
C28 C27 C26 122.5(10)
C28 C27 H27 118.8
C26 C27 H27 118.8
C9 C11 H11A 109.5
C9 C11 H11B 109.5
C9 C11 H11C 109.5
H11A C11 H11B 109.5
H11A C11 H11C 109.5
H11B C11 H11C 109.5
C19 C23 H23A 109.5
C19 C23 H23B 109.5
C19 C23 H23C 109.5
H23A C23 H23B 109.5
H23A C23 H23C 109.5
H23B C23 H23C 109.5
N006 C15 H15A 111.6
N006 C15 H15B 111.6
N006 C15 C14 101.1(9)
H15A C15 H15B 109.4
C14 C15 H15A 111.6
C14 C15 H15B 111.6
H2A C2 H2B 107.8
C3 C2 H2A 109.1
C3 C2 H2B 109.1
C1 C2 H2A 109.1
C1 C2 H2B 109.1
C1 C2 C3 112.6(16)
N7 C14 H14A 110.9
N7 C14 H14B 110.9
C15 C14 N7 104.4(8)
C15 C14 H14A 110.9
C15 C14 H14B 110.9
H14A C14 H14B 108.9
C4 C3 C2 111.3(12)
C4 C3 H3A 109.4
C4 C3 H3B 109.4
C2 C3 H3A 109.4
C2 C3 H3B 109.4
H3A C3 H3B 108.0
C28 C32 H32A 109.5
C28 C32 H32B 109.5
C28 C32 H32C 109.5
H32A C32 H32B 109.5
H32A C32 H32C 109.5
H32B C32 H32C 109.5
C26 C33 H33A 109.5
C26 C33 H33B 109.5
C26 C33 H33C 109.5
H33A C33 H33B 109.5
H33A C33 H33C 109.5
H33B C33 H33C 109.5
C2 C1 H1A 109.5
C2 C1 H1B 109.5
C2 C1 H1C 109.5
H1A C1 H1B 109.5
H1A C1 H1C 109.5
H1B C1 H1C 109.5

loop_
_geom_bond_atom_site_label_1
_geom_bond_atom_site_label_2
_geom_bond_distance
Ru01 Cl02 2.409(2)
Ru01 Cl03 2.363(3)
Ru01 O004 2.195(6)
Ru01 C13 2.053(8)
Ru01 C5 1.837(9)
O004 H004 0.859(10)
O004 C10 1.471(10)
C13 N006 1.319(11)
C13 N7 1.346(11)
N006 C25 1.472(11)
N006 C15 1.490(13)
C16 C17 1.398(14)
C16 N7 1.453(14)
C16 C21 1.387(15)
C30 C25 1.402(15)
C30 C31 1.479(14)
C30 C29 1.383(15)
C17 C24 1.517(16)
C17 C18 1.387(15)
C25 C26 1.412(12)
C6 C10 1.516(13)
C6 C5 1.472(12)
C6 C7 1.318(13)
N7 C14 1.502(14)
C10 H10 0.9800
C10 C9 1.550(12)
C31 H31A 0.9600
C31 H31B 0.9600
C31 H31C 0.9600
C21 C20 1.393(16)
C21 C22 1.532(14)
C19 C18 1.368(18)
C19 C20 1.377(16)
C19 C23 1.552(17)
C5 C4 1.512(13)
C29 H29 0.9300
C29 C28 1.403(16)
C28 C27 1.355(19)
C28 C32 1.517(17)
C7 H7 0.9300
C7 C8 1.474(16)
C4 H4A 0.9700
C4 H4B 0.9700
C4 C3 1.531(15)
C26 C27 1.422(16)
C26 C33 1.493(17)
C9 C12 1.556(17)
C9 C8 1.573(17)
C9 C11 1.528(15)
C12 H12A 0.9600
C12 H12B 0.9600
C12 H12C 0.9600
C24 H24A 0.9600
C24 H24B 0.9600
C24 H24C 0.9600
C18 H18 0.9300
C20 H20 0.9300
C22 H22A 0.9600
C22 H22B 0.9600
C22 H22C 0.9600
C8 H8A 0.9700
C8 H8B 0.9700
C27 H27 0.9300
C11 H11A 0.9600
C11 H11B 0.9600
C11 H11C 0.9600
C23 H23A 0.9600
C23 H23B 0.9600
C23 H23C 0.9600
C15 H15A 0.9700
C15 H15B 0.9700
C15 C14 1.495(16)
C2 H2A 0.9700
C2 H2B 0.9700
C2 C3 1.56(2)
C2 C1 1.43(2)
C14 H14A 0.9700
C14 H14B 0.9700
C3 H3A 0.9700
C3 H3B 0.9700
C32 H32A 0.9600
C32 H32B 0.9600
C32 H32C 0.9600
C33 H33A 0.9600
C33 H33B 0.9600
C33 H33C 0.9600
C1 H1A 0.9600
C1 H1B 0.9600
C1 H1C 0.9600
